data_2106707
loop_
_publ_author_name
'Ma, C.'
'Tillmanns, E.'

_publ_section_title
;
 Nickel alumosilicate, phase II
;
_journal_name_full 'Acta Crystallographica B (24,1968-38,1982)'
_journal_page_first 2139
_journal_page_last 2141
_journal_volume 31
_journal_year 1975
_chemical_formula_sum 'Al13.9 Ni17 O48 Si5.1'
_chemical_name_systematic 'Ni17 Al13.9 Si5.1 O48'
_space_group_IT_number 74
_symmetry_space_group_name_Hall '-I 2b 2'
_symmetry_space_group_name_H-M 'I m m a'
_cell_angle_alpha 90
_cell_angle_beta 90
_cell_angle_gamma 90
_cell_formula_units_Z 1
_cell_length_a 5.6603
_cell_length_b 17.298
_cell_length_c 8.11
_cell_volume 794.065
_citation_journal_id_ASTM ACBCAR
_cod_data_source_file Ma_ACBCAR_1975_64.cif
_cod_data_source_block Al13.9Ni17O48Si5.1
_cod_original_cell_volume 794.0652
_cod_database_code 2106707

loop_
_symmetry_equiv_pos_as_xyz
x,y,z
-x,-y+1/2,z
x,-y,-z
-x,y+1/2,-z
-x,-y,-z
x,y-1/2,-z
-x,y,z
x,-y-1/2,z
x+1/2,y+1/2,z+1/2
-x+1/2,-y+1,z+1/2
x+1/2,-y+1/2,-z+1/2
-x+1/2,y+1,-z+1/2
-x+1/2,-y+1/2,-z+1/2
x+1/2,y,-z+1/2
-x+1/2,y+1/2,z+1/2
x+1/2,-y,z+1/2

loop_
_atom_site_label
_atom_site_type_symbol
_atom_site_fract_x
_atom_site_fract_y
_atom_site_fract_z
_atom_site_occupancy
_atom_site_U_iso_or_equiv
Si2 Si+4 0 0.25 0.3878 0.425 0.0
O5 O-2 0.244 0.0785 0.0004 1 0.0
O3 O-2 0 0.169 0.275 1 0.0
O1 O-2 0 0.8318 0.228 1 0.0
Al5 Al+3 0 0.4216 0.3788 0.575 0.0
Ni2 Ni+2 0.25 0.084 0.75 0.725 0.0
Ni3 Ni+2 0 0.1658 0.0231 0.825 0.0
O2 O-2 0 0.0003 0.243 1 0.0
Ni1 Ni+2 0.25 0.25 0.75 0.65 0.0
Al1 Al+3 0.25 0.25 0.75 0.35 0.0
O4 O-2 0.261 0.25 0 1 0.0
Ni4 Ni+2 0 0 0 0.5 0.0
Al2 Al+3 0.25 0.084 0.75 0.275 0.0
Al3 Al+3 0 0.1658 0.0231 0.175 0.0
Si1 Si+4 0 0.4216 0.3788 0.425 0.0
Al4 Al+3 0 0 0 0.5 0.0
Al6 Al+3 0 0.25 0.3878 0.575 0.0
